data_9016976
loop_
_publ_author_name
'Izatulina, A.'
'Gurzhiy, V.'
'Frank-Kamenetskaya O'

_publ_section_title
;
 Weddellite from renal stones: Structure refinement and dependence of
 crystal chemical features on H2O content.
 Note: Sample 3
;
_journal_name_full 'American Mineralogist'
_journal_page_first 2
_journal_page_last 7
_journal_volume 99
_journal_year 2014
_chemical_compound_source 'oxalic renal stones of St. Petersburg citizens aged 24-65 years'
_chemical_formula_sum 'C2 H4.38 Ca O6.19'
_chemical_name_mineral Weddellite
_space_group_IT_number 87
_space_group_name_Hall '-I 4'
_space_group_name_H-M_alt 'I 4/m'
_symmetry_space_group_name_H-M 'I 4/m'
_cell_angle_alpha 90
_cell_angle_beta 90
_cell_angle_gamma 90
_cell_formula_units_Z 8
_cell_length_a 12.3462
_cell_length_b 12.3462
_cell_length_c 7.3535
_cell_volume 1120.884
_database_code_amcsd 0020073
_exptl_crystal_density_diffrn 1.986
_cod_data_source_file inputs/fixed/downloads/05/05607.cif
_cod_data_source_block 05607
_cod_original_formula_sum 'Ca C2 O6.19 H4.38'
_cod_database_code 9016976

loop_
_space_group_symop_operation_xyz
x,y,z
1/2+x,1/2+y,1/2+z
y,-x,-z
1/2+y,1/2-x,1/2-z
-y,x,z
1/2-y,1/2+x,1/2+z
x,y,-z
1/2+x,1/2+y,1/2-z
-x,-y,z
1/2-x,1/2-y,1/2+z
-y,x,-z
1/2-y,1/2+x,1/2-z
y,-x,z
1/2+y,1/2-x,1/2+z
-x,-y,-z
1/2-x,1/2-y,1/2-z

loop_
_atom_site_aniso_label
_atom_site_aniso_U_11
_atom_site_aniso_U_22
_atom_site_aniso_U_33
_atom_site_aniso_U_12
_atom_site_aniso_U_13
_atom_site_aniso_U_23
Ca1 0.01490 0.01620 0.01170 0.00152 0.00000 0.00000
C1 0.01630 0.02300 0.01220 -0.00140 0.00070 -0.00160
O1 0.01560 0.03150 0.01280 -0.00320 -0.00270 0.00120
O2 0.01500 0.07910 0.01640 -0.00410 0.00230 -0.00700
OW1 0.02180 0.05350 0.03000 -0.00200 0.00000 0.00000
OW2 0.04790 0.03240 0.03480 0.01470 0.00000 0.00000

loop_
_atom_site_label
_atom_site_fract_x
_atom_site_fract_y
_atom_site_fract_z
_atom_site_occupancy
_atom_site_U_iso_or_equiv
_atom_site_type_symbol
_atom_site_attached_hydrogens
Ca1 0.30075 0.19937 0.50000 1.00000 0.01424 Ca 0
C1 0.55341 0.24226 0.60530 1.00000 0.01720 C 0
O1 0.64356 0.24534 0.68282 1.00000 0.02000 O 0
O2 0.46302 0.23717 0.67980 1.00000 0.03680 O 0
OW1 0.11460 0.14580 0.50000 1.00000 0.03510 O 0
OW2 0.38240 0.01860 0.50000 1.00000 0.03840 O 0
Wat3 0.00000 0.00000 0.15000 0.14000 0.10000 O 2
Wat31 0.00000 0.00000 0.22400 0.24000 0.09200 O 2
H1 0.07500 0.16700 0.59400 1.00000 0.11000 H 0
H2 0.39500 0.01000 0.60000 1.00000 0.23000 H 0

loop_
_cod_changelog_entry_id
_cod_changelog_entry_author
_cod_changelog_entry_date
_cod_changelog_entry_text
1
;cod-tools version 3.8.0
Id: cif_guess_AMCSD_atom_types 9581 2023-05-17 12:35:41Z saulius
;
2023-05-23T09:20:45+03:00
;Derived atom types and hydrogen counts
from atom names that follow the AMCSD naming convention
(Wat == water, O-H == hydroxyl).
;

loop_
_cod_related_entry_id
_cod_related_entry_database
_cod_related_entry_code
1 AMCSD 0020073
